data_7012328
loop_
_publ_author_name
'Asahara, Masahiro'
'Taomoto, Shoichiro'
'Tanaka, Masahito'
'Erabi, Tatsuo'
'Wada, Masanori'

_publ_section_title
;
 Dependence of the rotational barrier of the Ar-group in RArTeX2 on the
 R-group [Ar = 2,6-(MeO)2C6H3; R = Me, Et, i-Pr; X = Cl, Br, I]
;
_journal_issue 5
_journal_name_full 'Dalton Transactions'
_journal_page_first 973
_journal_paper_doi 10.1039/b210033a
_journal_year 2003
_chemical_formula_moiety 'C9 H12 Cl2 O2 Te '
_chemical_formula_sum 'C9 H12 Cl2 O2 Te'
_chemical_formula_weight 350.70
_space_group_IT_number 61
_symmetry_cell_setting orthorhombic
_symmetry_Int_Tables_number 61
_symmetry_space_group_name_Hall '-P 2ac 2ab'
_symmetry_space_group_name_H-M 'P b c a'
_audit_creation_date 2002-10-07
_audit_creation_method 'by CrystalStructure v2.00'
_cell_angle_alpha 90
_cell_angle_beta 90
_cell_angle_gamma 90
_cell_formula_units_Z 8
_cell_length_a 8.3486(1)
_cell_length_b 13.6876(2)
_cell_length_c 20.6906(3)
_cell_measurement_reflns_used 33939
_cell_measurement_temperature 173.1
_cell_measurement_theta_max 27.5
_cell_measurement_theta_min 1.8
_cell_volume 2364.36(6)
_computing_cell_refinement PROCESS-AUTO
_computing_data_collection PROCESS-AUTO
_computing_data_reduction CrystalStructure
_computing_publication_material 'CrystalStructure Ver. 2.00'
_computing_structure_refinement CRYSTALS
_computing_structure_solution SIR92
_diffrn_detector_area_resol_mean 10.00
_diffrn_measured_fraction_theta_full 0.9974
_diffrn_measured_fraction_theta_max 0.9994
_diffrn_measurement_device_type 'Rigaku RAXIS-RAPID'
_diffrn_measurement_method \w
_diffrn_radiation_type 'Mo K\a'
_diffrn_radiation_wavelength 0.7107
_diffrn_reflns_av_R_equivalents 0.023
_diffrn_reflns_limit_h_max 10
_diffrn_reflns_limit_h_min -10
_diffrn_reflns_limit_k_max 15
_diffrn_reflns_limit_k_min -17
_diffrn_reflns_limit_l_max 26
_diffrn_reflns_limit_l_min -26
_diffrn_reflns_number 21578
_diffrn_reflns_theta_full 27.50
_diffrn_reflns_theta_max 27.48
_exptl_absorpt_coefficient_mu 2.941
_exptl_absorpt_correction_type none
_exptl_crystal_colour colorless
_exptl_crystal_density_diffrn 1.970
_exptl_crystal_density_method 'not measured'
_exptl_crystal_description block
_exptl_crystal_size_max 0.30
_exptl_crystal_size_mid 0.20
_exptl_crystal_size_min 0.20
_refine_diff_density_max 1.50
_refine_diff_density_min -0.42
_refine_ls_extinction_method none
_refine_ls_goodness_of_fit_ref 1.028
_refine_ls_hydrogen_treatment refall
_refine_ls_number_parameters 139
_refine_ls_number_reflns 2697
_refine_ls_R_factor_gt 0.0230
_refine_ls_shift/su_max 0.0000
_refine_ls_structure_factor_coef Fsqd
_refine_ls_weighting_details 'w = 1/[0.001Fo^2^ + 1.000\s^2^(Fo)]/(4Fo^2^)'
_refine_ls_weighting_scheme calc
_refine_ls_wR_factor_ref 0.0870
_reflns_number_gt 2456
_reflns_number_total 3065
_reflns_threshold_expression F^2^>2.0\s(F^2^)
_cod_data_source_file b210033a.txt
_cod_data_source_block '_MePhiTeCl2_'
_cod_original_cell_volume 2364.36(5)
_cod_original_sg_symbol_H-M Pbca
_cod_original_formula_sum 'C9 H12 Cl2 O2 Te '
_cod_database_code 7012328

loop_
_symmetry_equiv_pos_as_xyz
x,y,z
-x,-y,-z
-x+1/2,y+1/2,z
x+1/2,-y+1/2,-z
x,-y+1/2,z+1/2
-x,y+1/2,-z+1/2
-x+1/2,-y,z+1/2
x+1/2,y,-z+1/2

loop_
_atom_site_label
_atom_site_type_symbol
_atom_site_fract_x
_atom_site_fract_y
_atom_site_fract_z
_atom_site_U_iso_or_equiv
_atom_site_adp_type
_atom_site_occupancy
_atom_site_symmetry_multiplicity
_atom_site_calc_flag
_atom_site_refinement_flags
_atom_site_disorder_assembly
_atom_site_disorder_group
Te1 Te 0.20677(2) 0.04625(1) 0.18272(1) 0.01907(7) Uani 1.00 1 d . . .
Cl1 Cl -0.05918(9) -0.04542(5) 0.19274(4) 0.0297(2) Uani 1.00 1 d . . .
Cl2 Cl 0.46774(8) 0.12506(6) 0.15837(4) 0.0363(2) Uani 1.00 1 d . . .
O1 O 0.2637(3) 0.0162(2) 0.02755(9) 0.0299(5) Uani 1.00 1 d . . .
O2 O -0.0198(3) 0.2063(1) 0.17536(9) 0.0308(5) Uani 1.00 1 d . . .
C1 C 0.1138(3) 0.1118(2) 0.0988(1) 0.0206(5) Uani 1.00 1 d . . .
C2 C 0.1514(3) 0.0877(2) 0.0350(1) 0.0219(6) Uani 1.00 1 d . . .
C3 C 0.0744(3) 0.1351(2) -0.0157(1) 0.0284(7) Uani 1.00 1 d . . .
C4 C -0.0358(4) 0.2083(2) -0.0018(1) 0.0328(7) Uani 1.00 1 d . . .
C5 C -0.0724(4) 0.2350(2) 0.0609(1) 0.0319(7) Uani 1.00 1 d . . .
C6 C 0.0036(3) 0.1866(2) 0.1117(1) 0.0253(6) Uani 1.00 1 d . . .
C7 C 0.3028(4) -0.0150(3) -0.0366(1) 0.0317(8) Uani 1.00 1 d . . .
C8 C -0.1522(4) 0.2670(2) 0.1936(2) 0.0354(8) Uani 1.00 1 d . . .
C9 C 0.2976(3) -0.0876(2) 0.1477(1) 0.0302(7) Uani 1.00 1 d . . .
H1 H 0.0972(3) 0.1178(2) -0.0592(1) 0.034(1) Uiso 1.00 1 c . . .
H2 H -0.0876(4) 0.2409(2) -0.0365(1) 0.040(1) Uiso 1.00 1 c . . .
H3 H -0.1479(4) 0.2854(2) 0.0694(1) 0.038(1) Uiso 1.00 1 c . . .
H4 H 0.3826(4) -0.0644(3) -0.0346(1) 0.038(1) Uiso 1.00 1 c . . .
H5 H 0.3417(4) 0.0387(3) -0.0611(1) 0.038(1) Uiso 1.00 1 c . . .
H6 H 0.2094(4) -0.0406(3) -0.0567(1) 0.038(1) Uiso 1.00 1 c . . .
H7 H -0.1417(4) 0.3292(2) 0.1737(2) 0.042(1) Uiso 1.00 1 c . . .
H8 H -0.2495(4) 0.2374(2) 0.1800(2) 0.042(1) Uiso 1.00 1 c . . .
H9 H -0.1533(4) 0.2746(2) 0.2392(2) 0.043(1) Uiso 1.00 1 c . . .
H10 H 0.2849(3) -0.1366(2) 0.1798(1) 0.036(1) Uiso 1.00 1 c . . .
H11 H 0.4079(3) -0.0807(2) 0.1375(1) 0.036(1) Uiso 1.00 1 c . . .
H12 H 0.2400(3) -0.1058(2) 0.1100(1) 0.037(1) Uiso 1.00 1 c . . .

loop_
_atom_site_aniso_label
_atom_site_aniso_U_11
_atom_site_aniso_U_22
_atom_site_aniso_U_33
_atom_site_aniso_U_12
_atom_site_aniso_U_13
_atom_site_aniso_U_23
Te1 0.0181(1) 0.0227(1) 0.0164(1) 0.00098(5) -0.00064(5) -0.00016(5)
Cl1 0.0270(4) 0.0362(4) 0.0259(3) -0.0076(3) 0.0045(3) -0.0004(2)
Cl2 0.0257(3) 0.0531(4) 0.0301(4) -0.0122(3) 0.0001(3) -0.0012(3)
O1 0.0288(9) 0.042(1) 0.0189(9) 0.009(1) 0.0014(8) -0.0032(9)
O2 0.034(1) 0.028(1) 0.030(1) 0.0118(9) -0.0005(8) -0.0056(7)
C1 0.021(1) 0.022(1) 0.019(1) -0.0018(9) -0.0018(9) 0.0018(8)
C2 0.020(1) 0.025(1) 0.020(1) -0.004(1) 0.0004(9) 0.0006(9)
C3 0.031(1) 0.032(1) 0.022(1) -0.009(1) -0.003(1) 0.005(1)
C4 0.038(2) 0.026(1) 0.034(2) -0.006(1) -0.012(1) 0.011(1)
C5 0.035(1) 0.021(1) 0.039(2) 0.003(1) -0.011(1) 0.003(1)
C6 0.027(1) 0.020(1) 0.029(1) -0.000(1) -0.003(1) -0.000(1)
C7 0.036(2) 0.036(2) 0.023(1) -0.004(1) 0.007(1) -0.005(1)
C8 0.029(1) 0.029(1) 0.048(2) 0.006(1) 0.007(1) -0.007(1)
C9 0.030(1) 0.032(1) 0.029(1) 0.008(1) -0.000(1) -0.000(1)

loop_
_atom_type_symbol
_atom_type_description
_atom_type_scat_dispersion_real
_atom_type_scat_dispersion_imag
_atom_type_scat_source
C C 0.006 0.003
;
International Tables for Crystallography
(1992, Vol. C, Tables 4.2.6.8 and 6.1.1.4)
;
H H 0.000 0.000
;
International Tables for Crystallography
(1992, Vol. C, Table 6.1.1.4)
;
O O 0.017 0.010
;
International Tables for Crystallography
(1992, Vol. C, Tables 4.2.6.8 and 6.1.1.4)
;
Cl Cl 0.174 0.200
;
International Tables for Crystallography
(1992, Vol. C, Tables 4.2.6.8 and 6.1.1.4)
;
Te Te -0.474 1.812
;
International Tables for Crystallography
(1992, Vol. C, Tables 4.2.6.8 and 6.1.1.4)
;

loop_
_geom_angle_atom_site_label_1
_geom_angle_site_symmetry_1
_geom_angle_atom_site_label_2
_geom_angle_site_symmetry_2
_geom_angle_atom_site_label_3
_geom_angle_site_symmetry_3
_geom_angle
_geom_angle_publ_flag
Cl1 . Te1 . Cl2 . 172.29(2) yes
Cl1 . Te1 . C1 . 87.48(7) yes
Cl2 . Te1 . C1 . 88.32(7) yes
Cl1 . Te1 . C9 . 85.06(8) yes
Cl2 . Te1 . C9 . 89.56(8) yes
C1 . Te1 . C9 . 102.66(11) yes
C2 . O1 . C7 . 118.3(2) yes
C6 . O2 . C8 . 118.7(2) yes
Te1 . C1 . C2 . 126.61(18) yes
Te1 . C1 . C6 . 113.33(18) yes
C2 . C1 . C6 . 120.1(2) yes
O1 . C2 . C1 . 115.6(2) yes
O1 . C2 . C3 . 124.6(2) yes
C1 . C2 . C3 . 119.8(2) yes
C2 . C3 . C4 . 119.1(3) yes
C2 . C3 . H1 . 120.32(16) no
C4 . C3 . H1 . 120.53(17) no
C3 . C4 . C5 . 122.1(3) yes
C3 . C4 . H2 . 118.95(17) no
C5 . C4 . H2 . 118.97(16) no
C4 . C5 . C6 . 118.7(3) yes
C4 . C5 . H3 . 120.79(16) no
C6 . C5 . H3 . 120.52(17) no
O2 . C6 . C1 . 115.1(2) yes
O2 . C6 . C5 . 124.7(2) yes
C1 . C6 . C5 . 120.1(3) yes
O1 . C7 . H4 . 109.31(16) no
O1 . C7 . H5 . 109.97(16) no
H4 . C7 . H5 . 109.470 no
O1 . C7 . H6 . 109.13(15) no
H4 . C7 . H6 . 109.473 no
H5 . C7 . H6 . 109.467 no
O2 . C8 . H7 . 109.53(16) no
O2 . C8 . H8 . 109.51(16) no
H7 . C8 . H8 . 109.476 no
O2 . C8 . H9 . 109.37(16) no
H7 . C8 . H9 . 109.467 no
H8 . C8 . H9 . 109.472 no
Te1 . C9 . H10 . 109.40(8) no
Te1 . C9 . H11 . 109.83(8) no
H10 . C9 . H11 . 109.473 no
Te1 . C9 . H12 . 109.19(8) no
H10 . C9 . H12 . 109.474 no
H11 . C9 . H12 . 109.466 no

loop_
_geom_bond_atom_site_label_1
_geom_bond_site_symmetry_1
_geom_bond_atom_site_label_2
_geom_bond_site_symmetry_2
_geom_bond_distance
_geom_bond_publ_flag
Te1 . Cl1 . 2.5587(7) yes
Te1 . Cl2 . 2.4829(7) yes
Te1 . C1 . 2.104(2) yes
Te1 . C9 . 2.111(3) yes
O1 . C2 . 1.364(3) yes
O1 . C7 . 1.433(3) yes
O2 . C6 . 1.359(3) yes
O2 . C8 . 1.433(3) yes
C1 . C2 . 1.396(3) yes
C1 . C6 . 1.402(4) yes
C2 . C3 . 1.391(4) yes
C3 . C4 . 1.389(4) yes
C3 . H1 . 0.950 no
C4 . C5 . 1.383(4) yes
C4 . H2 . 0.950 no
C5 . C6 . 1.395(4) yes
C5 . H3 . 0.950 no
C7 . H4 . 0.950 no
C7 . H5 . 0.950 no
C7 . H6 . 0.950 no
C8 . H7 . 0.950 no
C8 . H8 . 0.950 no
C8 . H9 . 0.950 no
C9 . H10 . 0.950 no
C9 . H11 . 0.950 no
C9 . H12 . 0.950 no

loop_
_geom_contact_atom_site_label_1
_geom_contact_site_symmetry_1
_geom_contact_atom_site_label_2
_geom_contact_site_symmetry_2
_geom_contact_distance
_geom_contact_publ_flag
Te1 . Cl1 . 2.5587(7) yes
Te1 . Cl1 8_555 3.4687(7) yes
Te1 . Cl2 . 2.4829(7) yes
Te1 . Cl2 8_455 3.9945(8) yes
Te1 . O1 . 3.2716(18) yes
Te1 . O2 . 2.8986(19) yes
Te1 . C1 . 2.104(2) yes
Te1 . C2 . 3.143(2) yes
Te1 . C6 . 2.954(3) yes
Te1 . C9 . 2.111(3) yes
Te1 . H8 8_555 3.880(3) no
Te1 . H9 8_555 3.708(3) no
Te1 . H10 . 2.586(3) no
Te1 . H11 . 2.592(3) no
Te1 . H12 . 2.584(3) no
Cl1 . Cl2 8_455 3.871(1) yes
Cl1 . O2 . 3.480(2) yes
Cl1 . C1 . 3.240(2) yes
Cl1 . C3 2_555 3.866(3) yes
Cl1 . C6 . 3.629(3) yes
Cl1 . C7 2_555 3.905(3) yes
Cl1 . C8 3_445 3.521(3) yes
Cl1 . C8 6_545 3.904(3) yes
Cl1 . C9 . 3.174(3) yes
Cl1 . C9 8_455 3.559(3) yes
Cl1 . H1 2_555 2.953(3) no
Cl1 . H5 2_555 3.604(3) no
Cl1 . H6 2_555 3.299(3) no
Cl1 . H7 3_445 3.056(3) no
Cl1 . H7 6_545 3.660(3) no
Cl1 . H8 3_445 3.385(3) no
Cl1 . H9 3_445 3.571(3) no
Cl1 . H9 6_545 3.346(3) no
Cl1 . H10 . 3.143(3) no
Cl1 . H10 8_455 3.194(3) no
Cl1 . H11 8_455 3.557(3) no
Cl1 . H12 . 3.139(3) no
Cl2 . O1 . 3.528(2) yes
Cl2 . O2 8_555 3.617(2) yes
Cl2 . C1 . 3.207(2) yes
Cl2 . C2 . 3.708(3) yes
Cl2 . C4 4_555 3.962(3) yes
Cl2 . C7 2_655 3.505(3) yes
Cl2 . C8 1_655 3.791(3) yes
Cl2 . C8 8_555 3.764(4) yes
Cl2 . C9 . 3.246(3) yes
Cl2 . H2 4_555 3.152(3) no
Cl2 . H4 2_655 2.968(3) no
Cl2 . H5 2_655 3.406(3) no
Cl2 . H6 2_655 3.610(3) no
Cl2 . H8 1_655 2.853(3) no
Cl2 . H9 8_555 3.115(4) no
Cl2 . H10 . 3.918(3) no
Cl2 . H10 3_555 3.911(3) no
Cl2 . H11 . 2.893(3) no
Cl2 . H12 . 3.822(3) no
O1 . C1 . 2.335(3) yes
O1 . C2 . 1.364(3) yes
O1 . C2 2_555 3.963(3) yes
O1 . C3 . 2.439(4) yes
O1 . C3 2_555 3.510(4) yes
O1 . C4 . 3.679(4) yes
O1 . C4 2_555 3.653(4) yes
O1 . C6 . 3.631(3) yes
O1 . C7 . 1.433(3) yes
O1 . C7 2_655 3.624(4) yes
O1 . C9 . 2.877(4) yes
O1 . H1 . 2.663(3) no
O1 . H1 2_555 3.588(3) no
O1 . H2 2_555 3.818(4) no
O1 . H2 4_555 3.554(4) no
O1 . H3 4_555 3.457(3) no
O1 . H4 . 1.963(3) no
O1 . H4 2_655 3.029(4) no
O1 . H5 . 1.971(3) no
O1 . H5 2_655 3.449(4) no
O1 . H6 . 1.961(3) no
O1 . H10 . 3.785(4) no
O1 . H11 . 2.895(3) no
O1 . H12 . 2.395(4) no
O2 . C1 . 2.330(3) yes
O2 . C2 . 3.622(3) yes
O2 . C4 . 3.669(4) yes
O2 . C5 . 2.440(3) yes
O2 . C6 . 1.359(3) yes
O2 . C8 . 1.433(3) yes
O2 . C9 3_555 3.425(3) yes
O2 . H3 . 2.668(3) no
O2 . H6 2_555 3.699(4) no
O2 . H7 . 1.966(4) no
O2 . H8 . 1.966(4) no
O2 . H8 8_555 3.773(4) no
O2 . H9 . 1.965(3) no
O2 . H9 8_555 3.656(4) no
O2 . H10 3_555 2.912(3) no
O2 . H11 3_555 3.160(3) no
O2 . H12 3_555 3.728(3) no
C1 . C2 . 1.396(3) yes
C1 . C3 . 2.412(4) yes
C1 . C4 . 2.763(4) yes
C1 . C5 . 2.424(4) yes
C1 . C6 . 1.402(4) yes
C1 . C7 . 3.654(4) yes
C1 . C7 2_555 3.937(4) yes
C1 . C8 . 3.646(4) yes
C1 . C9 . 3.291(4) yes
C1 . H1 . 3.272(4) no
C1 . H1 2_555 3.695(4) no
C1 . H2 . 3.713(4) no
C1 . H2 4_555 3.455(4) no
C1 . H3 . 3.284(4) no
C1 . H5 . 3.945(4) no
C1 . H6 . 3.915(4) no
C1 . H6 2_555 2.998(4) no
C1 . H7 . 3.976(4) no
C1 . H8 . 3.870(4) no
C1 . H10 3_555 3.923(4) no
C1 . H11 . 3.690(4) no
C1 . H12 . 3.168(4) no
C2 . C2 2_555 3.775(5) yes
C2 . C3 . 1.391(4) yes
C2 . C3 2_555 3.607(4) yes
C2 . C4 . 2.398(4) yes
C2 . C4 4_555 3.885(4) yes
C2 . C5 . 2.802(4) yes
C2 . C5 4_555 3.892(4) yes
C2 . C6 . 2.424(4) yes
C2 . C7 . 2.401(4) yes
C2 . C7 2_555 3.920(4) yes
C2 . C9 . 3.561(4) yes
C2 . H1 . 2.043(4) no
C2 . H1 2_555 3.531(4) no
C2 . H2 . 3.251(4) no
C2 . H2 4_555 3.202(4) no
C2 . H3 . 3.752(4) no
C2 . H3 4_555 3.239(4) no
C2 . H4 . 3.183(4) no
C2 . H4 2_655 3.903(4) no
C2 . H5 . 2.632(4) no
C2 . H6 . 2.629(4) no
C2 . H6 2_555 3.113(4) no
C2 . H11 . 3.794(4) no
C2 . H12 . 3.157(4) no
C3 . C3 2_555 3.956(5) yes
C3 . C4 . 1.389(4) yes
C3 . C4 4_555 3.914(4) yes
C3 . C5 . 2.426(4) yes
C3 . C5 4_555 3.568(4) yes
C3 . C6 . 2.791(4) yes
C3 . C7 . 2.837(4) yes
C3 . C7 2_555 3.713(4) yes
C3 . H1 . 0.950 no
C3 . H2 . 2.027(4) no
C3 . H2 4_555 3.466(4) no
C3 . H3 . 3.282(4) no
C3 . H3 4_555 2.792(4) no
C3 . H4 . 3.773(4) no
C3 . H5 . 2.758(4) no
C3 . H6 . 2.788(4) no
C3 . H6 2_555 3.087(4) no
C3 . H12 2_555 3.295(4) no
C4 . C5 . 1.383(4) yes
C4 . C6 . 2.390(4) yes
C4 . C7 2_555 3.549(4) yes
C4 . H1 . 2.043(4) no
C4 . H2 . 0.950 no
C4 . H2 4_555 3.8876(17) no
C4 . H3 . 2.040(4) no
C4 . H3 4_555 3.529(4) no
C4 . H4 2_555 3.582(4) no
C4 . H4 3_555 3.432(5) no
C4 . H5 4_455 3.839(4) no
C4 . H6 2_555 2.972(4) no
C4 . H12 2_555 3.143(4) no
C5 . C6 . 1.395(4) yes
C5 . C7 2_555 3.608(4) yes
C5 . C8 . 2.857(4) yes
C5 . C9 3_555 3.793(4) yes
C5 . H1 . 3.280(4) no
C5 . H1 4_455 3.415(4) no
C5 . H2 . 2.022(4) no
C5 . H3 . 0.950 no
C5 . H4 2_555 3.530(4) no
C5 . H4 3_555 3.736(5) no
C5 . H5 4_455 3.179(4) no
C5 . H6 2_555 2.898(4) no
C5 . H7 . 2.727(4) no
C5 . H8 . 2.872(4) no
C5 . H9 . 3.788(4) no
C5 . H10 3_555 3.861(4) no
C5 . H11 3_555 3.279(4) no
C5 . H12 3_555 3.671(4) no
C6 . C7 2_555 3.804(4) yes
C6 . C8 . 2.403(4) yes
C6 . C9 3_555 3.587(4) yes
C6 . H1 . 3.741(4) no
C6 . H2 . 3.246(4) no
C6 . H2 4_555 3.880(4) no
C6 . H3 . 2.048(4) no
C6 . H4 2_555 3.967(4) no
C6 . H6 2_555 2.907(4) no
C6 . H7 . 2.632(4) no
C6 . H8 . 2.635(4) no
C6 . H9 . 3.183(4) no
C6 . H10 3_555 3.312(4) no
C6 . H11 3_555 3.313(4) no
C6 . H12 3_555 3.558(4) no
C7 . C7 2_655 3.649(6) yes
C7 . C9 . 3.941(4) yes
C7 . H1 . 2.543(5) no
C7 . H2 2_555 3.883(4) no
C7 . H3 2_555 3.978(4) no
C7 . H3 4_555 3.242(4) no
C7 . H4 . 0.950 no
C7 . H4 2_655 3.202(6) no
C7 . H5 . 0.950 no
C7 . H5 2_655 3.606(6) no
C7 . H6 . 0.950 no
C7 . H7 4_555 3.836(5) no
C7 . H11 . 3.815(4) no
C7 . H11 2_655 3.450(4) no
C7 . H12 . 3.320(4) no
C8 . C9 3_555 3.692(4) yes
C8 . H1 4_455 3.820(4) no
C8 . H3 . 2.581(4) no
C8 . H5 4_455 3.819(5) no
C8 . H7 . 0.950 no
C8 . H8 . 0.950 no
C8 . H9 . 0.950 no
C8 . H10 3_555 3.351(4) no
C8 . H10 6_555 3.136(4) no
C8 . H11 3_555 3.138(4) no
C9 . H1 2_555 3.793(4) no
C9 . H2 2_555 3.573(4) no
C9 . H3 3_545 3.769(4) no
C9 . H4 . 3.852(4) no
C9 . H5 2_655 3.568(4) no
C9 . H7 3_545 3.136(4) no
C9 . H9 3_545 3.995(4) no
C9 . H9 6_545 3.238(4) no
C9 . H10 . 0.950 no
C9 . H11 . 0.950 no
C9 . H12 . 0.950 no
H1 . H2 . 2.332(4) no
H1 . H2 4_555 3.819(4) no
H1 . H3 4_555 2.516(4) no
H1 . H4 . 3.487(4) no
H1 . H5 . 2.311(4) no
H1 . H6 . 2.363(5) no
H1 . H6 2_555 3.663(4) no
H1 . H7 4_555 3.300(4) no
H1 . H8 4_555 3.436(4) no
H1 . H12 2_555 3.010(4) no
H2 . H3 . 2.330(4) no
H2 . H3 4_555 3.751(4) no
H2 . H4 2_555 3.751(4) no
H2 . H4 3_555 3.168(4) no
H2 . H5 4_455 3.679(4) no
H2 . H6 2_555 3.502(4) no
H2 . H10 2_555 3.680(4) no
H2 . H12 2_555 2.710(4) no
H3 . H4 2_555 3.676(4) no
H3 . H4 3_555 3.710(5) no
H3 . H4 4_455 3.894(4) no
H3 . H5 4_455 2.416(4) no
H3 . H6 2_555 3.400(4) no
H3 . H6 4_455 3.701(4) no
H3 . H7 . 2.239(4) no
H3 . H8 . 2.526(4) no
H3 . H9 . 3.516(4) no
H3 . H10 3_555 3.943(4) no
H3 . H11 3_555 3.059(4) no
H3 . H12 3_555 3.810(4) no
H4 . H4 2_655 2.999(6) no
H4 . H5 . 1.551 no
H4 . H5 2_655 3.057(6) no
H4 . H6 . 1.551 no
H4 . H8 2_555 3.986(5) no
H4 . H11 . 3.574(4) no
H4 . H11 2_655 3.396(4) no
H4 . H12 . 3.269(4) no
H5 . H5 2_655 3.808(6) no
H5 . H6 . 1.551 no
H5 . H7 4_555 2.951(5) no
H5 . H11 2_655 2.683(4) no
H5 . H12 2_655 3.750(4) no
H6 . H7 4_555 3.972(5) no
H6 . H8 2_555 3.725(4) no
H6 . H11 2_655 3.970(4) no
H6 . H12 . 3.571(4) no
H7 . H8 . 1.551 no
H7 . H9 . 1.551 no
H7 . H10 3_555 3.018(4) no
H7 . H10 6_555 3.292(4) no
H7 . H11 3_555 2.426(4) no
H7 . H12 3_555 3.711(4) no
H8 . H9 . 1.551 no
H8 . H9 8_455 3.798(3) no
H8 . H10 6_555 3.388(4) no
H8 . H11 3_555 3.886(4) no
H9 . H10 3_555 3.528(4) no
H9 . H10 6_555 2.344(4) no
H9 . H11 3_555 3.542(4) no
H9 . H11 6_555 3.867(4) no
H9 . H12 6_555 3.598(4) no
H10 . H11 . 1.551 no
H10 . H12 . 1.551 no
H11 . H12 . 1.551 no

loop_
_geom_torsion_atom_site_label_1
_geom_torsion_site_symmetry_1
_geom_torsion_atom_site_label_2
_geom_torsion_site_symmetry_2
_geom_torsion_atom_site_label_3
_geom_torsion_site_symmetry_3
_geom_torsion_atom_site_label_4
_geom_torsion_site_symmetry_4
_geom_torsion
_geom_torsion_publ_flag
Cl1 . Te1 . C1 . C2 . -103.1(4) yes
Cl1 . Te1 . C1 . C6 . 76.8(3) yes
Cl2 . Te1 . C1 . C2 . 70.4(4) yes
Cl2 . Te1 . C1 . C6 . -109.7(3) yes
C9 . Te1 . C1 . C2 . -18.7(5) yes
C9 . Te1 . C1 . C6 . 161.1(4) yes
C7 . O1 . C2 . C1 . 177.4(3) yes
C7 . O1 . C2 . C3 . -2.0(6) yes
C8 . O2 . C6 . C1 . -167.6(3) yes
C8 . O2 . C6 . C5 . 12.7(6) yes
Te1 . C1 . C2 . O1 . -2.2(4) yes
Te1 . C1 . C2 . C3 . 177.2(2) yes
C6 . C1 . C2 . O1 . 177.9(3) yes
C6 . C1 . C2 . C3 . -2.7(5) yes
Te1 . C1 . C6 . O2 . 2.3(3) yes
Te1 . C1 . C6 . C5 . -177.9(3) yes
C2 . C1 . C6 . O2 . -177.8(3) yes
C2 . C1 . C6 . C5 . 2.0(5) yes
O1 . C2 . C3 . C4 . -178.7(3) yes
C1 . C2 . C3 . C4 . 1.9(5) yes
C2 . C3 . C4 . C5 . -0.5(6) yes
C3 . C4 . C5 . C6 . -0.2(6) yes
C4 . C5 . C6 . O2 . 179.2(3) yes
C4 . C5 . C6 . C1 . -0.5(5) yes

loop_
_cod_related_entry_id
_cod_related_entry_database
_cod_related_entry_code
1 ChemSpider 21146444
